data_1557584
loop_
_publ_author_name
'Ding, Pei-Gang'
'Zhou, Feng'
'Wang, Xin'
'Zhao, Qiu-Hua'
'Yu, Jin-Sheng'
'Zhou, Jian'

_publ_section_title
;
 H-bond donor-directed switching of diastereoselectivity in the Michael
 addition of \a-azido ketones to nitroolefins
;
_journal_issue 15
_journal_name_full 'Chemical Science'
_journal_page_first 3852
_journal_page_last 3861
_journal_paper_doi 10.1039/D0SC00475H
_journal_volume 11
_journal_year 2020
_chemical_absolute_configuration ad
_chemical_formula_sum 'C25 H21 Cl N2 O3'
_chemical_formula_weight 432.89
_space_group_IT_number 19
_space_group_name_Hall 'P 2ac 2ab'
_space_group_name_H-M_alt 'P 21 21 21'
_symmetry_cell_setting orthorhombic
_symmetry_space_group_name_H-M 'P 21 21 21'
_atom_sites_solution_hydrogens geom
_atom_sites_solution_primary direct
_atom_sites_solution_secondary difmap
_audit_creation_method SHELXL-97
_audit_update_record
;
2018-10-20 deposited with the CCDC.	2020-03-11 downloaded from the CCDC.
;
_cell_angle_alpha 90.00
_cell_angle_beta 90.00
_cell_angle_gamma 90.00
_cell_formula_units_Z 4
_cell_length_a 6.6447(5)
_cell_length_b 14.3101(11)
_cell_length_c 22.5008(17)
_cell_measurement_reflns_used 3602
_cell_measurement_temperature 296(2)
_cell_measurement_theta_max 20.86
_cell_measurement_theta_min 2.3
_cell_volume 2139.5(3)
_computing_structure_refinement 'SHELXL-97 (Sheldrick, 2008)'
_computing_structure_solution 'SHELXS-97 (Sheldrick, 2008)'
_diffrn_ambient_temperature 296(2)
_diffrn_measured_fraction_theta_full 0.999
_diffrn_measured_fraction_theta_max 0.999
_diffrn_measurement_device_type 'Bruker Apex II CCD'
_diffrn_radiation_monochromator graphite
_diffrn_radiation_source 'fine-focus sealed tube'
_diffrn_radiation_type MoK\a
_diffrn_radiation_wavelength 0.71073
_diffrn_reflns_av_R_equivalents 0.0587
_diffrn_reflns_av_sigmaI/netI 0.0379
_diffrn_reflns_limit_h_max 7
_diffrn_reflns_limit_h_min -7
_diffrn_reflns_limit_k_max 17
_diffrn_reflns_limit_k_min -17
_diffrn_reflns_limit_l_max 23
_diffrn_reflns_limit_l_min -26
_diffrn_reflns_number 24886
_diffrn_reflns_theta_full 25.00
_diffrn_reflns_theta_max 25.00
_diffrn_reflns_theta_min 1.69
_exptl_absorpt_coefficient_mu 0.209
_exptl_absorpt_correction_T_max 0.9615
_exptl_absorpt_correction_T_min 0.9047
_exptl_absorpt_correction_type multi-scan
_exptl_absorpt_process_details sadabs
_exptl_crystal_colour colorless
_exptl_crystal_density_diffrn 1.344
_exptl_crystal_density_method 'not measured'
_exptl_crystal_description block
_exptl_crystal_F_000 904
_exptl_crystal_size_max 0.49
_exptl_crystal_size_mid 0.23
_exptl_crystal_size_min 0.19
_refine_diff_density_max 0.227
_refine_diff_density_min -0.246
_refine_diff_density_rms 0.034
_refine_ls_abs_structure_details 'Flack H D (1983), Acta Cryst. A39, 876-881'
_refine_ls_abs_structure_Flack -0.14(10)
_refine_ls_extinction_method none
_refine_ls_goodness_of_fit_ref 0.996
_refine_ls_hydrogen_treatment constr
_refine_ls_matrix_type full
_refine_ls_number_parameters 280
_refine_ls_number_reflns 3762
_refine_ls_number_restraints 0
_refine_ls_restrained_S_all 0.996
_refine_ls_R_factor_all 0.0682
_refine_ls_R_factor_gt 0.0430
_refine_ls_shift/su_max 0.000
_refine_ls_shift/su_mean 0.000
_refine_ls_structure_factor_coef Fsqd
_refine_ls_weighting_details 'calc w=1/[\s^2^(Fo^2^)+(0.0445P)^2^+0.7313P] where P=(Fo^2^+2Fc^2^)/3'
_refine_ls_weighting_scheme calc
_refine_ls_wR_factor_gt 0.0935
_refine_ls_wR_factor_ref 0.1084
_reflns_number_gt 2822
_reflns_number_total 3762
_reflns_threshold_expression >2sigma(I)
_cod_data_source_file d0sc00475h3.cif
_cod_data_source_block z_CCDC2
_cod_depositor_comments
;
The following automatic conversions were performed:

data item '_symmetry_cell_setting' value 'Orthorhombic' was changed
to 'orthorhombic' in accordance with the
/home/data/users/saulius/crontab/automatic-downloads/rss-feeds/RSC/lib/dictionaries/cif_core.dic
dictionary named 'cif_core.dic' version 2.4.2 last updated on
2011-04-26.

Automatic conversion script
Id: cif_fix_values 7556 2019-12-06 15:28:31Z antanas 

 Adding full bibliography for 1557580--1557584.cif.

 Adding full bibliography for 1557580--1557584.cif.
;
_cod_original_sg_symbol_H-M P2(1)2(1)2(1)
_cod_database_code 1557584

loop_
_symmetry_equiv_pos_as_xyz
'x, y, z'
'-x+1/2, -y, z+1/2'
'-x, y+1/2, -z+1/2'
'x+1/2, -y+1/2, -z'

loop_
_atom_site_label
_atom_site_type_symbol
_atom_site_fract_x
_atom_site_fract_y
_atom_site_fract_z
_atom_site_U_iso_or_equiv
_atom_site_adp_type
_atom_site_occupancy
_atom_site_symmetry_multiplicity
_atom_site_calc_flag
_atom_site_refinement_flags
_atom_site_disorder_assembly
_atom_site_disorder_group
Cl1 Cl 0.3049(2) 0.83315(7) 0.88362(5) 0.0994(4) Uani 1 1 d . . .
O1 O 0.8832(3) 0.40382(15) 0.97765(9) 0.0544(5) Uani 1 1 d . . .
O2 O 0.3883(5) 0.5440(2) 1.12833(12) 0.0980(10) Uani 1 1 d . . .
O3 O 0.1074(4) 0.4738(2) 1.13565(11) 0.0860(8) Uani 1 1 d . . .
N1 N 0.5146(4) 0.31366(15) 1.02005(10) 0.0483(6) Uani 1 1 d . . .
H1A H 0.5833 0.2630 1.0166 0.058 Uiso 1 1 calc R . .
N2 N 0.2650(4) 0.49011(18) 1.11048(11) 0.0538(6) Uani 1 1 d . . .
C1 C 0.7260(4) 0.40552(18) 0.94982(12) 0.0396(6) Uani 1 1 d . . .
C2 C 0.7007(4) 0.42537(18) 0.88646(12) 0.0429(7) Uani 1 1 d . . .
C3 C 0.8442(5) 0.4543(2) 0.84553(14) 0.0584(8) Uani 1 1 d . . .
H3A H 0.9763 0.4657 0.8571 0.070 Uiso 1 1 calc R . .
C4 C 0.7850(7) 0.4656(3) 0.78744(15) 0.0747(11) Uani 1 1 d . . .
H4A H 0.8780 0.4844 0.7590 0.090 Uiso 1 1 calc R . .
C5 C 0.5875(7) 0.4491(3) 0.77124(15) 0.0756(12) Uani 1 1 d . . .
H5A H 0.5498 0.4576 0.7318 0.091 Uiso 1 1 calc R . .
C6 C 0.4450(6) 0.4204(2) 0.81176(14) 0.0641(9) Uani 1 1 d . . .
H6A H 0.3131 0.4092 0.7999 0.077 Uiso 1 1 calc R . .
C7 C 0.5016(4) 0.40842(19) 0.87074(12) 0.0450(7) Uani 1 1 d . . .
C8 C 0.3808(4) 0.3754(2) 0.92227(12) 0.0462(7) Uani 1 1 d . . .
H8A H 0.3451 0.3101 0.9176 0.055 Uiso 1 1 calc R . .
H8B H 0.2584 0.4118 0.9262 0.055 Uiso 1 1 calc R . .
C9 C 0.5180(4) 0.38916(18) 0.97682(12) 0.0374(6) Uani 1 1 d . . .
C10 C 0.4653(4) 0.47567(18) 1.01602(11) 0.0370(6) Uani 1 1 d . . .
H10A H 0.5826 0.4880 1.0412 0.044 Uiso 1 1 calc R . .
C11 C 0.3040(4) 0.43481(17) 1.05561(11) 0.0401(6) Uani 1 1 d . . .
H11A H 0.1787 0.4300 1.0329 0.048 Uiso 1 1 calc R . .
C12 C 0.3799(4) 0.33396(19) 1.07062(12) 0.0420(7) Uani 1 1 d . . .
H12A H 0.2650 0.2912 1.0687 0.050 Uiso 1 1 calc R . .
C13 C 0.4801(4) 0.32213(19) 1.12991(13) 0.0437(7) Uani 1 1 d . . .
C14 C 0.3735(5) 0.2860(2) 1.17734(14) 0.0583(9) Uani 1 1 d . . .
H14A H 0.2390 0.2700 1.1722 0.070 Uiso 1 1 calc R . .
C15 C 0.4617(6) 0.2732(2) 1.23209(15) 0.0699(10) Uani 1 1 d . . .
H15A H 0.3860 0.2494 1.2634 0.084 Uiso 1 1 calc R . .
C16 C 0.6622(6) 0.2955(2) 1.24108(15) 0.0649(10) Uani 1 1 d . . .
C17 C 0.7673(5) 0.3329(2) 1.19425(15) 0.0618(9) Uani 1 1 d . . .
H17A H 0.9011 0.3500 1.1997 0.074 Uiso 1 1 calc R . .
C18 C 0.6793(5) 0.3459(2) 1.13912(13) 0.0526(8) Uani 1 1 d . . .
H18A H 0.7546 0.3708 1.1081 0.063 Uiso 1 1 calc R . .
C19 C 0.7602(7) 0.2789(3) 1.30031(16) 0.0996(15) Uani 1 1 d . . .
H19A H 0.8989 0.2975 1.2985 0.149 Uiso 1 1 calc R . .
H19B H 0.7521 0.2137 1.3101 0.149 Uiso 1 1 calc R . .
H19C H 0.6923 0.3148 1.3302 0.149 Uiso 1 1 calc R . .
C20 C 0.4188(4) 0.56501(18) 0.98338(12) 0.0393(6) Uani 1 1 d . . .
C21 C 0.5712(5) 0.62860(19) 0.97320(13) 0.0489(7) Uani 1 1 d . . .
H21A H 0.6996 0.6158 0.9875 0.059 Uiso 1 1 calc R . .
C22 C 0.5384(6) 0.7107(2) 0.94239(14) 0.0581(9) Uani 1 1 d . . .
H22A H 0.6430 0.7527 0.9360 0.070 Uiso 1 1 calc R . .
C23 C 0.3484(6) 0.7292(2) 0.92147(14) 0.0618(9) Uani 1 1 d . . .
C24 C 0.1946(6) 0.6687(2) 0.93117(15) 0.0673(9) Uani 1 1 d . . .
H24A H 0.0666 0.6821 0.9167 0.081 Uiso 1 1 calc R . .
C25 C 0.2286(5) 0.5869(2) 0.96264(13) 0.0545(8) Uani 1 1 d . . .
H25A H 0.1222 0.5463 0.9699 0.065 Uiso 1 1 calc R . .

loop_
_atom_site_aniso_label
_atom_site_aniso_U_11
_atom_site_aniso_U_22
_atom_site_aniso_U_33
_atom_site_aniso_U_23
_atom_site_aniso_U_13
_atom_site_aniso_U_12
Cl1 0.1487(10) 0.0694(6) 0.0802(7) 0.0319(5) 0.0342(7) 0.0408(7)
O1 0.0378(11) 0.0749(14) 0.0506(12) 0.0003(11) -0.0072(11) 0.0034(10)
O2 0.116(2) 0.098(2) 0.0796(18) -0.0461(16) 0.0299(18) -0.0405(19)
O3 0.0819(17) 0.0983(19) 0.0778(17) -0.0077(15) 0.0412(16) 0.0053(15)
N1 0.0565(15) 0.0418(13) 0.0464(14) 0.0032(11) 0.0097(13) 0.0114(11)
N2 0.0621(17) 0.0529(15) 0.0465(15) -0.0005(12) 0.0174(14) 0.0042(14)
C1 0.0353(16) 0.0411(14) 0.0424(16) -0.0054(12) -0.0008(13) 0.0019(12)
C2 0.0460(17) 0.0430(15) 0.0396(16) 0.0003(13) 0.0043(14) 0.0085(13)
C3 0.061(2) 0.062(2) 0.052(2) 0.0067(16) 0.0122(16) 0.0078(16)
C4 0.091(3) 0.084(3) 0.049(2) 0.0189(18) 0.019(2) 0.012(2)
C5 0.107(3) 0.083(3) 0.0373(19) 0.0065(18) -0.007(2) 0.018(2)
C6 0.071(2) 0.077(2) 0.0452(19) -0.0061(17) -0.0121(18) 0.0114(19)
C7 0.0502(18) 0.0473(16) 0.0374(16) -0.0075(13) -0.0059(14) 0.0093(14)
C8 0.0387(16) 0.0557(17) 0.0442(17) -0.0110(14) -0.0053(14) -0.0016(13)
C9 0.0359(14) 0.0415(14) 0.0349(15) -0.0043(12) -0.0011(13) -0.0010(12)
C10 0.0333(14) 0.0437(14) 0.0339(14) -0.0049(12) -0.0011(12) 0.0001(12)
C11 0.0371(14) 0.0461(15) 0.0371(15) -0.0038(12) -0.0011(13) 0.0010(13)
C12 0.0399(15) 0.0410(15) 0.0451(17) -0.0015(13) 0.0028(14) -0.0068(13)
C13 0.0462(17) 0.0407(15) 0.0443(17) -0.0011(13) 0.0017(14) -0.0011(13)
C14 0.062(2) 0.061(2) 0.052(2) 0.0080(16) 0.0067(17) -0.0071(17)
C15 0.094(3) 0.068(2) 0.048(2) 0.0143(17) 0.007(2) -0.005(2)
C16 0.084(3) 0.062(2) 0.049(2) 0.0026(16) -0.008(2) 0.010(2)
C17 0.059(2) 0.066(2) 0.061(2) -0.0062(18) -0.0098(18) 0.0067(18)
C18 0.0539(18) 0.0571(18) 0.0468(18) 0.0006(15) 0.0026(16) 0.0020(16)
C19 0.131(4) 0.107(3) 0.061(2) 0.009(2) -0.025(3) 0.026(3)
C20 0.0420(16) 0.0416(15) 0.0343(14) -0.0036(12) 0.0034(13) 0.0005(12)
C21 0.0540(18) 0.0476(17) 0.0449(18) -0.0014(14) 0.0015(15) -0.0021(14)
C22 0.079(3) 0.0497(18) 0.0460(19) 0.0003(15) 0.0141(18) -0.0055(17)
C23 0.090(3) 0.0523(19) 0.0427(19) 0.0065(15) 0.0202(19) 0.0172(19)
C24 0.059(2) 0.074(2) 0.069(2) 0.014(2) -0.0009(19) 0.020(2)
C25 0.0460(18) 0.0566(18) 0.0610(19) 0.0057(15) 0.0039(16) 0.0042(15)

loop_
_atom_type_symbol
_atom_type_description
_atom_type_scat_dispersion_real
_atom_type_scat_dispersion_imag
_atom_type_scat_source
C C 0.0033 0.0016 'International Tables Vol C Tables 4.2.6.8 and 6.1.1.4'
H H 0.0000 0.0000 'International Tables Vol C Tables 4.2.6.8 and 6.1.1.4'
N N 0.0061 0.0033 'International Tables Vol C Tables 4.2.6.8 and 6.1.1.4'
O O 0.0106 0.0060 'International Tables Vol C Tables 4.2.6.8 and 6.1.1.4'
Cl Cl 0.1484 0.1585 'International Tables Vol C Tables 4.2.6.8 and 6.1.1.4'

loop_
_geom_angle_atom_site_label_1
_geom_angle_atom_site_label_2
_geom_angle_atom_site_label_3
_geom_angle
_geom_angle_site_symmetry_1
_geom_angle_site_symmetry_3
_geom_angle_publ_flag
C9 N1 C12 112.3(2) . . ?
C9 N1 H1A 123.9 . . ?
C12 N1 H1A 123.9 . . ?
O2 N2 O3 124.0(3) . . ?
O2 N2 C11 120.2(3) . . ?
O3 N2 C11 115.8(3) . . ?
O1 C1 C2 127.1(3) . . ?
O1 C1 C9 124.6(2) . . ?
C2 C1 C9 108.3(2) . . ?
C3 C2 C7 122.4(3) . . ?
C3 C2 C1 128.7(3) . . ?
C7 C2 C1 108.8(3) . . ?
C4 C3 C2 118.0(3) . . ?
C4 C3 H3A 121.0 . . ?
C2 C3 H3A 121.0 . . ?
C3 C4 C5 120.2(3) . . ?
C3 C4 H4A 119.9 . . ?
C5 C4 H4A 119.9 . . ?
C6 C5 C4 122.0(3) . . ?
C6 C5 H5A 119.0 . . ?
C4 C5 H5A 119.0 . . ?
C5 C6 C7 118.9(3) . . ?
C5 C6 H6A 120.6 . . ?
C7 C6 H6A 120.6 . . ?
C6 C7 C2 118.6(3) . . ?
C6 C7 C8 129.6(3) . . ?
C2 C7 C8 111.8(2) . . ?
C7 C8 C9 105.1(2) . . ?
C7 C8 H8A 110.7 . . ?
C9 C8 H8A 110.7 . . ?
C7 C8 H8B 110.7 . . ?
C9 C8 H8B 110.7 . . ?
H8A C8 H8B 108.8 . . ?
N1 C9 C1 113.2(2) . . ?
N1 C9 C8 115.4(2) . . ?
C1 C9 C8 103.8(2) . . ?
N1 C9 C10 102.0(2) . . ?
C1 C9 C10 107.8(2) . . ?
C8 C9 C10 114.8(2) . . ?
C20 C10 C11 118.1(2) . . ?
C20 C10 C9 116.4(2) . . ?
C11 C10 C9 100.7(2) . . ?
C20 C10 H10A 107.0 . . ?
C11 C10 H10A 107.0 . . ?
C9 C10 H10A 107.0 . . ?
N2 C11 C10 114.0(2) . . ?
N2 C11 C12 111.5(2) . . ?
C10 C11 C12 104.8(2) . . ?
N2 C11 H11A 108.8 . . ?
C10 C11 H11A 108.8 . . ?
C12 C11 H11A 108.8 . . ?
N1 C12 C13 113.2(2) . . ?
N1 C12 C11 102.1(2) . . ?
C13 C12 C11 116.0(2) . . ?
N1 C12 H12A 108.4 . . ?
C13 C12 H12A 108.4 . . ?
C11 C12 H12A 108.4 . . ?
C14 C13 C18 117.9(3) . . ?
C14 C13 C12 120.1(3) . . ?
C18 C13 C12 122.0(3) . . ?
C15 C14 C13 121.5(3) . . ?
C15 C14 H14A 119.2 . . ?
C13 C14 H14A 119.2 . . ?
C14 C15 C16 120.7(3) . . ?
C14 C15 H15A 119.7 . . ?
C16 C15 H15A 119.7 . . ?
C17 C16 C15 117.8(3) . . ?
C17 C16 C19 121.5(4) . . ?
C15 C16 C19 120.7(4) . . ?
C16 C17 C18 121.7(3) . . ?
C16 C17 H17A 119.2 . . ?
C18 C17 H17A 119.2 . . ?
C13 C18 C17 120.4(3) . . ?
C13 C18 H18A 119.8 . . ?
C17 C18 H18A 119.8 . . ?
C16 C19 H19A 109.5 . . ?
C16 C19 H19B 109.5 . . ?
H19A C19 H19B 109.5 . . ?
C16 C19 H19C 109.5 . . ?
H19A C19 H19C 109.5 . . ?
H19B C19 H19C 109.5 . . ?
C21 C20 C25 117.7(3) . . ?
C21 C20 C10 119.3(2) . . ?
C25 C20 C10 123.0(2) . . ?
C20 C21 C22 121.9(3) . . ?
C20 C21 H21A 119.1 . . ?
C22 C21 H21A 119.1 . . ?
C23 C22 C21 118.8(3) . . ?
C23 C22 H22A 120.6 . . ?
C21 C22 H22A 120.6 . . ?
C24 C23 C22 121.0(3) . . ?
C24 C23 Cl1 120.0(3) . . ?
C22 C23 Cl1 119.1(3) . . ?
C23 C24 C25 119.9(3) . . ?
C23 C24 H24A 120.1 . . ?
C25 C24 H24A 120.1 . . ?
C20 C25 C24 120.8(3) . . ?
C20 C25 H25A 119.6 . . ?
C24 C25 H25A 119.6 . . ?

loop_
_geom_bond_atom_site_label_1
_geom_bond_atom_site_label_2
_geom_bond_distance
_geom_bond_site_symmetry_2
_geom_bond_publ_flag
Cl1 C23 1.738(3) . ?
O1 C1 1.218(3) . ?
O2 N2 1.195(3) . ?
O3 N2 1.213(3) . ?
N1 C9 1.454(3) . ?
N1 C12 1.476(3) . ?
N1 H1A 0.8600 . ?
N2 C11 1.489(3) . ?
C1 C2 1.463(4) . ?
C1 C9 1.528(4) . ?
C2 C3 1.389(4) . ?
C2 C7 1.391(4) . ?
C3 C4 1.375(5) . ?
C3 H3A 0.9300 . ?
C4 C5 1.382(5) . ?
C4 H4A 0.9300 . ?
C5 C6 1.377(5) . ?
C5 H5A 0.9300 . ?
C6 C7 1.390(4) . ?
C6 H6A 0.9300 . ?
C7 C8 1.487(4) . ?
C8 C9 1.542(4) . ?
C8 H8A 0.9700 . ?
C8 H8B 0.9700 . ?
C9 C10 1.560(4) . ?
C10 C20 1.506(4) . ?
C10 C11 1.511(4) . ?
C10 H10A 0.9800 . ?
C11 C12 1.566(4) . ?
C11 H11A 0.9800 . ?
C12 C13 1.501(4) . ?
C12 H12A 0.9800 . ?
C13 C14 1.381(4) . ?
C13 C18 1.382(4) . ?
C14 C15 1.377(5) . ?
C14 H14A 0.9300 . ?
C15 C16 1.385(5) . ?
C15 H15A 0.9300 . ?
C16 C17 1.373(5) . ?
C16 C19 1.502(5) . ?
C17 C18 1.384(4) . ?
C17 H17A 0.9300 . ?
C18 H18A 0.9300 . ?
C19 H19A 0.9600 . ?
C19 H19B 0.9600 . ?
C19 H19C 0.9600 . ?
C20 C21 1.381(4) . ?
C20 C25 1.383(4) . ?
C21 C22 1.382(4) . ?
C21 H21A 0.9300 . ?
C22 C23 1.373(5) . ?
C22 H22A 0.9300 . ?
C23 C24 1.358(5) . ?
C24 C25 1.386(4) . ?
C24 H24A 0.9300 . ?
C25 H25A 0.9300 . ?

loop_
_geom_torsion_atom_site_label_1
_geom_torsion_atom_site_label_2
_geom_torsion_atom_site_label_3
_geom_torsion_atom_site_label_4
_geom_torsion
_geom_torsion_site_symmetry_1
_geom_torsion_site_symmetry_2
_geom_torsion_site_symmetry_3
_geom_torsion_site_symmetry_4
_geom_torsion_publ_flag
O1 C1 C2 C3 -6.2(5) . . . . ?
C9 C1 C2 C3 172.3(3) . . . . ?
O1 C1 C2 C7 172.3(3) . . . . ?
C9 C1 C2 C7 -9.1(3) . . . . ?
C7 C2 C3 C4 -0.5(5) . . . . ?
C1 C2 C3 C4 177.9(3) . . . . ?
C2 C3 C4 C5 0.5(5) . . . . ?
C3 C4 C5 C6 -0.6(6) . . . . ?
C4 C5 C6 C7 0.5(6) . . . . ?
C5 C6 C7 C2 -0.4(5) . . . . ?
C5 C6 C7 C8 -177.7(3) . . . . ?
C3 C2 C7 C6 0.4(4) . . . . ?
C1 C2 C7 C6 -178.3(3) . . . . ?
C3 C2 C7 C8 178.2(3) . . . . ?
C1 C2 C7 C8 -0.5(3) . . . . ?
C6 C7 C8 C9 -172.9(3) . . . . ?
C2 C7 C8 C9 9.6(3) . . . . ?
C12 N1 C9 C1 142.6(2) . . . . ?
C12 N1 C9 C8 -98.1(3) . . . . ?
C12 N1 C9 C10 27.0(3) . . . . ?
O1 C1 C9 N1 -41.2(4) . . . . ?
C2 C1 C9 N1 140.2(2) . . . . ?
O1 C1 C9 C8 -167.0(3) . . . . ?
C2 C1 C9 C8 14.4(3) . . . . ?
O1 C1 C9 C10 70.9(3) . . . . ?
C2 C1 C9 C10 -107.7(2) . . . . ?
C7 C8 C9 N1 -138.6(2) . . . . ?
C7 C8 C9 C1 -14.2(3) . . . . ?
C7 C8 C9 C10 103.2(3) . . . . ?
N1 C9 C10 C20 -169.3(2) . . . . ?
C1 C9 C10 C20 71.3(3) . . . . ?
C8 C9 C10 C20 -43.8(3) . . . . ?
N1 C9 C10 C11 -40.5(2) . . . . ?
C1 C9 C10 C11 -159.9(2) . . . . ?
C8 C9 C10 C11 85.0(3) . . . . ?
O2 N2 C11 C10 -20.0(4) . . . . ?
O3 N2 C11 C10 162.5(3) . . . . ?
O2 N2 C11 C12 98.4(3) . . . . ?
O3 N2 C11 C12 -79.0(3) . . . . ?
C20 C10 C11 N2 -70.2(3) . . . . ?
C9 C10 C11 N2 162.1(2) . . . . ?
C20 C10 C11 C12 167.6(2) . . . . ?
C9 C10 C11 C12 39.9(2) . . . . ?
C9 N1 C12 C13 -127.9(3) . . . . ?
C9 N1 C12 C11 -2.4(3) . . . . ?
N2 C11 C12 N1 -148.1(2) . . . . ?
C10 C11 C12 N1 -24.3(2) . . . . ?
N2 C11 C12 C13 -24.4(3) . . . . ?
C10 C11 C12 C13 99.4(3) . . . . ?
N1 C12 C13 C14 -143.0(3) . . . . ?
C11 C12 C13 C14 99.3(3) . . . . ?
N1 C12 C13 C18 36.6(4) . . . . ?
C11 C12 C13 C18 -81.0(3) . . . . ?
C18 C13 C14 C15 -0.5(5) . . . . ?
C12 C13 C14 C15 179.2(3) . . . . ?
C13 C14 C15 C16 -0.7(5) . . . . ?
C14 C15 C16 C17 1.8(5) . . . . ?
C14 C15 C16 C19 -178.2(3) . . . . ?
C15 C16 C17 C18 -1.8(5) . . . . ?
C19 C16 C17 C18 178.2(3) . . . . ?
C14 C13 C18 C17 0.5(4) . . . . ?
C12 C13 C18 C17 -179.2(3) . . . . ?
C16 C17 C18 C13 0.7(5) . . . . ?
C11 C10 C20 C21 146.6(3) . . . . ?
C9 C10 C20 C21 -93.5(3) . . . . ?
C11 C10 C20 C25 -33.5(4) . . . . ?
C9 C10 C20 C25 86.4(3) . . . . ?
C25 C20 C21 C22 -1.3(4) . . . . ?
C10 C20 C21 C22 178.6(3) . . . . ?
C20 C21 C22 C23 0.0(4) . . . . ?
C21 C22 C23 C24 0.6(5) . . . . ?
C21 C22 C23 Cl1 179.1(2) . . . . ?
C22 C23 C24 C25 0.0(5) . . . . ?
Cl1 C23 C24 C25 -178.4(2) . . . . ?
C21 C20 C25 C24 1.9(4) . . . . ?
C10 C20 C25 C24 -177.9(3) . . . . ?
C23 C24 C25 C20 -1.3(5) . . . . ?
